data_7010315
loop_
_publ_author_name
'Leung, Pak-Hing'
'Qin, Ying'
'He, Guosen'
'Mok, K. F.'
'Vittal, Jagadese J.'

_publ_section_title
;
 Coordination chemistry, reactivities, and stereoelectronic properties
 of chelating phosphine ligands containing thioamide substituents
;
_journal_issue 3
_journal_name_full 'Journal of the Chemical Society, Dalton Transactions'
_journal_page_first 309
_journal_paper_doi 10.1039/b007970g
_journal_year 2001
_chemical_formula_sum 'C31 H38 Cl N2 O4 P Pd S'
_chemical_formula_weight 707.51
_chemical_name_systematic
; 
 ? 
;
_space_group_IT_number 19
_symmetry_cell_setting orthorhombic
_symmetry_space_group_name_Hall 'P 2ac 2ab'
_symmetry_space_group_name_H-M 'P 21 21 21'
_atom_sites_solution_hydrogens geom
_atom_sites_solution_primary direct
_atom_sites_solution_secondary difmap
_audit_creation_method SHELXL
_cell_angle_alpha 90.00
_cell_angle_beta 90.00
_cell_angle_gamma 90.00
_cell_formula_units_Z 4
_cell_length_a 10.7346(2)
_cell_length_b 14.3998(3)
_cell_length_c 20.3434(2)
_cell_measurement_temperature 293(2)
_cell_volume 3144.60(9)
_computing_cell_refinement 'Siemens XSCANS'
_computing_data_collection 'Siemens XSCANS'
_computing_data_reduction 'Siemens SHELXTL'
_computing_molecular_graphics 'Siemens SHELXTL'
_computing_publication_material 'Siemens SHELXTL'
_computing_structure_refinement 'SHELXL-93 (Sheldrick, 1993)'
_computing_structure_solution 'SHELXS-86 (Sheldrick, 1990)'
_diffrn_ambient_temperature 293(2)
_diffrn_measurement_device 'Siemens P4'
_diffrn_measurement_method '\w scans'
_diffrn_radiation_monochromator graphite
_diffrn_radiation_source 'fine-focus sealed tube'
_diffrn_radiation_type MoK\a
_diffrn_radiation_wavelength 0.71073
_diffrn_reflns_av_R_equivalents 0.0317
_diffrn_reflns_av_sigmaI/netI 0.0383
_diffrn_reflns_limit_h_max 13
_diffrn_reflns_limit_h_min -13
_diffrn_reflns_limit_k_max 17
_diffrn_reflns_limit_k_min -14
_diffrn_reflns_limit_l_max 25
_diffrn_reflns_limit_l_min -23
_diffrn_reflns_number 18439
_diffrn_reflns_theta_max 26.41
_diffrn_reflns_theta_min 1.73
_exptl_absorpt_coefficient_mu 0.831
_exptl_absorpt_correction_T_max 0.942
_exptl_absorpt_correction_T_min 0.793
_exptl_absorpt_correction_type 'Sadabs (Sheldrick, 1996)'
_exptl_crystal_colour Colourless
_exptl_crystal_density_diffrn 1.494
_exptl_crystal_description 'Plate-like crystal fragment'
_exptl_crystal_F_000 1456
_exptl_crystal_size_max 0.25
_exptl_crystal_size_mid 0.20
_exptl_crystal_size_min 0.04
_refine_diff_density_max 1.401
_refine_diff_density_min -0.436
_refine_diff_density_rms 0.075
_refine_ls_abs_structure_details 'Flack H D (1983), Acta Cryst. A39, 876-881'
_refine_ls_abs_structure_Flack 0.00(3)
_refine_ls_extinction_method none
_refine_ls_goodness_of_fit_all 1.045
_refine_ls_goodness_of_fit_obs 1.052
_refine_ls_matrix_type full
_refine_ls_number_parameters 370
_refine_ls_number_reflns 6424
_refine_ls_number_restraints 0
_refine_ls_restrained_S_all 1.136
_refine_ls_restrained_S_obs 1.052
_refine_ls_R_factor_all 0.0482
_refine_ls_R_factor_obs 0.0379
_refine_ls_shift/esd_max -0.002
_refine_ls_shift/esd_mean 0.000
_refine_ls_structure_factor_coef Fsqd
_refine_ls_weighting_details 'w=1/[\s^2^(Fo^2^)+(0.0552P)^2^+0.9022P] where P=(Fo^2^+2Fc^2^)/3'
_refine_ls_weighting_scheme calc
_refine_ls_wR_factor_all 0.1025
_refine_ls_wR_factor_obs 0.0891
_reflns_number_observed 5694
_reflns_number_total 6426
_reflns_observed_criterion >2sigma(I)
_cod_data_source_file b007970g.txt
_cod_data_source_block kf1a
_cod_depositor_comments
;
The following automatic conversions were performed:
'_symmetry_cell_setting' value 'Orthorhombic' changed to 'orthorhombic'
according to '/home/saulius/struct/CIF-dictionaries/cif_core.dic'
dictionary named 'cif_core.dic' version 2.4.1 from 2010-06-29.

Automatic conversion script
Id: cif_fix_enum 1527 2010-12-29 10:47:43Z saulius 

The following automatic conversions were performed:

'_refine_ls_weighting_scheme' value 'calc
w=1/[\s^2^(Fo^2^)+(0.0552P)^2^+0.9022P] where P=(Fo^2^+2Fc^2^)/3' was
changed to 'calc'. New tag '_refine_ls_weighting_details' was
created. The value of the new tag was set to
'w=1/[\s^2^(Fo^2^)+(0.0552P)^2^+0.9022P] where P=(Fo^2^+2Fc^2^)/3'.

Automatic conversion script
Id: cif_fix_values 3143 2015-03-26 13:38:13Z robertas 
;
_cod_original_sg_symbol_H-M P2(1)2(1)2(1)
_cod_database_code 7010315

loop_
_symmetry_equiv_pos_as_xyz
'x, y, z'
'-x+1/2, -y, z+1/2'
'-x, y+1/2, -z+1/2'
'x+1/2, -y+1/2, -z'

loop_
_atom_site_aniso_label
_atom_site_aniso_U_11
_atom_site_aniso_U_22
_atom_site_aniso_U_33
_atom_site_aniso_U_23
_atom_site_aniso_U_13
_atom_site_aniso_U_12
Pd 0.03276(14) 0.03298(14) 0.02772(13) -0.00338(13) -0.00002(13) -0.00330(13)
C1 0.034(2) 0.027(2) 0.035(2) 0.001(2) -0.003(2) -0.004(2)
C2 0.039(2) 0.035(2) 0.034(2) -0.002(2) 0.000(2) 0.001(2)
C3 0.038(2) 0.044(2) 0.047(2) 0.003(2) 0.004(2) 0.000(2)
C4 0.041(2) 0.038(2) 0.036(2) 0.006(2) -0.005(2) -0.003(2)
C5 0.044(3) 0.060(3) 0.051(3) 0.009(2) -0.007(2) -0.007(2)
C6 0.052(3) 0.072(4) 0.065(3) 0.001(3) -0.021(3) -0.022(3)
C7 0.068(4) 0.051(3) 0.057(3) -0.007(2) -0.021(3) -0.010(3)
C8 0.055(3) 0.045(2) 0.042(2) -0.007(2) -0.013(2) -0.001(2)
C9 0.042(2) 0.032(2) 0.035(2) 0.006(2) -0.007(2) -0.001(2)
C10 0.039(2) 0.030(2) 0.036(2) -0.001(2) -0.003(2) 0.002(2)
C11 0.040(2) 0.048(3) 0.036(2) -0.011(2) -0.007(2) -0.001(2)
N12 0.037(2) 0.057(2) 0.031(2) -0.0078(15) 0.005(2) -0.009(2)
C13 0.067(3) 0.054(3) 0.071(3) -0.023(3) -0.014(3) 0.026(3)
C14 0.081(4) 0.072(4) 0.043(3) 0.016(3) -0.008(3) -0.014(3)
C15 0.044(3) 0.135(6) 0.054(3) -0.037(3) 0.014(3) -0.018(3)
P16 0.0297(5) 0.0277(4) 0.0290(4) -0.0015(4) -0.0002(4) -0.0011(5)
C17 0.042(2) 0.034(2) 0.032(2) 0.003(2) -0.004(2) -0.009(2)
C18 0.058(3) 0.039(2) 0.049(3) -0.007(2) 0.013(2) -0.009(2)
C19 0.077(4) 0.059(3) 0.046(3) -0.005(2) 0.016(3) -0.032(3)
C20 0.098(4) 0.036(3) 0.058(3) 0.003(3) -0.004(4) -0.021(3)
C21 0.063(4) 0.031(2) 0.092(4) 0.004(2) -0.010(3) -0.003(2)
C22 0.049(3) 0.039(2) 0.067(3) 0.000(2) 0.000(3) -0.002(2)
C23 0.026(2) 0.034(2) 0.036(2) -0.003(2) 0.002(2) 0.000(2)
C24 0.037(2) 0.027(2) 0.032(2) -0.004(2) 0.000(2) -0.005(2)
C25 0.038(2) 0.037(2) 0.032(2) 0.001(2) -0.004(2) -0.005(2)
C26 0.033(2) 0.030(2) 0.031(2) -0.0007(15) -0.003(2) 0.0007(15)
C27 0.031(2) 0.035(2) 0.029(2) 0.001(2) -0.0022(15) -0.006(2)
C28 0.039(2) 0.028(2) 0.039(2) -0.002(2) 0.003(2) 0.001(2)
C29 0.055(3) 0.055(3) 0.036(2) -0.006(2) 0.011(2) -0.009(2)
C30 0.048(3) 0.092(4) 0.037(2) 0.016(2) -0.009(2) 0.000(3)
C31 0.029(2) 0.044(2) 0.035(2) -0.001(2) 0.0001(15) 0.000(2)
N32 0.050(2) 0.044(2) 0.045(2) 0.003(2) 0.010(2) -0.010(2)
C33 0.085(4) 0.039(3) 0.073(4) -0.007(2) 0.019(3) -0.016(3)
C34 0.092(4) 0.072(4) 0.052(3) 0.008(3) 0.022(3) -0.034(3)
S35 0.0457(6) 0.0709(8) 0.0404(6) -0.0165(6) 0.0110(5) -0.0226(5)
Cl1 0.0368(5) 0.0672(7) 0.0588(6) -0.0033(6) 0.0002(6) 0.0011(5)
O1 0.091(3) 0.118(4) 0.123(4) -0.047(4) 0.028(3) 0.004(4)
O2 0.047(2) 0.137(5) 0.249(8) -0.051(6) -0.028(4) 0.006(3)
O3 0.129(5) 0.086(4) 0.278(10) -0.022(5) 0.043(6) -0.034(3)
O4 0.171(7) 0.310(12) 0.089(5) 0.009(6) -0.013(4) 0.091(8)

loop_
_atom_site_label
_atom_site_type_symbol
_atom_site_fract_x
_atom_site_fract_y
_atom_site_fract_z
_atom_site_U_iso_or_equiv
_atom_site_thermal_displace_type
_atom_site_occupancy
_atom_site_calc_flag
_atom_site_refinement_flags
_atom_site_disorder_group
Pd Pd 0.67096(3) 0.18256(2) 0.155821(14) 0.03115(9) Uani 1 d . .
C1 C 0.4958(4) 0.1364(3) 0.1410(2) 0.0320(9) Uani 1 d . .
C2 C 0.3864(4) 0.1608(3) 0.1758(2) 0.0360(10) Uani 1 d . .
H2A H 0.3932(4) 0.1960(3) 0.2140(2) 0.043 Uiso 1 calc R .
C3 C 0.2720(4) 0.1341(3) 0.1548(3) 0.0428(9) Uani 1 d . .
H3A H 0.2016(4) 0.1536(3) 0.1777(3) 0.051 Uiso 1 calc R .
C4 C 0.2580(4) 0.0773(3) 0.0987(2) 0.0383(10) Uani 1 d . .
C5 C 0.1397(4) 0.0439(4) 0.0788(2) 0.0518(12) Uani 1 d . .
H5A H 0.0688(4) 0.0639(4) 0.1009(2) 0.062 Uiso 1 calc R .
C6 C 0.1276(5) -0.0168(4) 0.0278(3) 0.0630(15) Uani 1 d . .
H6A H 0.0494(5) -0.0385(4) 0.0155(3) 0.076 Uiso 1 calc R .
C7 C 0.2345(5) -0.0462(4) -0.0058(3) 0.0587(14) Uani 1 d . .
H7A H 0.2266(5) -0.0891(4) -0.0397(3) 0.070 Uiso 1 calc R .
C8 C 0.3494(5) -0.0137(3) 0.0098(2) 0.0471(11) Uani 1 d . .
H8A H 0.4180(5) -0.0324(3) -0.0147(2) 0.056 Uiso 1 calc R .
C9 C 0.3661(4) 0.0493(3) 0.0637(2) 0.0365(9) Uani 1 d . .
C10 C 0.4844(4) 0.0840(3) 0.0841(2) 0.0351(9) Uani 1 d . .
C11 C 0.6033(4) 0.0636(3) 0.0472(2) 0.0413(10) Uani 1 d . .
H11A H 0.5837(4) 0.0508(3) 0.0010(2) 0.050 Uiso 1 calc R .
N12 N 0.6824(4) 0.1508(3) 0.0516(2) 0.0414(8) Uani 1 d . .
C13 C 0.6711(6) -0.0201(4) 0.0768(3) 0.0640(14) Uani 1 d . .
H13A H 0.7462(6) -0.0317(4) 0.0526(3) 0.096 Uiso 1 calc R .
H13B H 0.6181(6) -0.0737(4) 0.0746(3) 0.096 Uiso 1 calc R .
H13C H 0.6914(6) -0.0074(4) 0.1219(3) 0.096 Uiso 1 calc R .
C14 C 0.6236(6) 0.2264(4) 0.0133(3) 0.065(2) Uani 1 d . .
H14A H 0.5411(6) 0.2376(4) 0.0298(3) 0.098 Uiso 1 calc R .
H14B H 0.6190(6) 0.2087(4) -0.0321(3) 0.098 Uiso 1 calc R .
H14C H 0.6725(6) 0.2819(4) 0.0175(3) 0.098 Uiso 1 calc R .
C15 C 0.8079(5) 0.1353(5) 0.0254(3) 0.078(2) Uani 1 d . .
H15A H 0.8477(5) 0.0864(5) 0.0497(3) 0.117 Uiso 1 calc R .
H15B H 0.8559(5) 0.1913(5) 0.0295(3) 0.117 Uiso 1 calc R .
H15C H 0.8024(5) 0.1181(5) -0.0201(3) 0.117 Uiso 1 calc R .
P16 P 0.65238(8) 0.18013(7) 0.26366(4) 0.0288(2) Uani 1 d . .
C17 C 0.5983(4) 0.0702(3) 0.2972(2) 0.0356(9) Uani 1 d . .
C18 C 0.4874(5) 0.0617(3) 0.3317(2) 0.0485(11) Uani 1 d . .
H18A H 0.4357(5) 0.1128(3) 0.3378(2) 0.058 Uiso 1 calc R .
C19 C 0.4551(5) -0.0246(4) 0.3567(2) 0.0602(15) Uani 1 d . .
H19A H 0.3811(5) -0.0313(4) 0.3800(2) 0.072 Uiso 1 calc R .
C20 C 0.5309(6) -0.1002(3) 0.3476(3) 0.0641(14) Uani 1 d . .
H20A H 0.5086(6) -0.1574(3) 0.3653(3) 0.077 Uiso 1 calc R .
C21 C 0.6399(5) -0.0920(3) 0.3124(3) 0.0617(15) Uani 1 d . .
H21A H 0.6914(5) -0.1432(3) 0.3062(3) 0.074 Uiso 1 calc R .
C22 C 0.6719(5) -0.0063(3) 0.2864(3) 0.0516(11) Uani 1 d . .
H22A H 0.7440(5) -0.0005(3) 0.2614(3) 0.062 Uiso 1 calc R .
C23 C 0.5932(4) 0.2764(3) 0.3155(2) 0.0322(9) Uani 1 d . .
H23A H 0.5037(4) 0.2890(3) 0.3118(2) 0.039 Uiso 1 calc R .
C24 C 0.6374(4) 0.2436(3) 0.3830(2) 0.0317(9) Uani 1 d . .
C25 C 0.7515(4) 0.2077(3) 0.3784(2) 0.0354(10) Uani 1 d . .
C26 C 0.7976(4) 0.2089(3) 0.3072(2) 0.0313(9) Uani 1 d . .
H26A H 0.8688(4) 0.1685(3) 0.2977(2) 0.038 Uiso 1 calc R .
C27 C 0.8139(3) 0.3125(3) 0.2879(2) 0.0317(8) Uani 1 d . .
H27A H 0.8656(3) 0.3422(3) 0.3215(2) 0.038 Uiso 1 calc R .
C28 C 0.6794(4) 0.3551(3) 0.2926(2) 0.0353(9) Uani 1 d . .
H28A H 0.6780(4) 0.4060(3) 0.3238(2) 0.042 Uiso 1 calc R .
H28B H 0.6530(4) 0.3783(3) 0.2500(2) 0.042 Uiso 1 calc R .
C29 C 0.5572(5) 0.2523(4) 0.4423(2) 0.0486(12) Uani 1 d . .
H29A H 0.4798(5) 0.2811(4) 0.4304(2) 0.073 Uiso 1 calc R .
H29B H 0.5988(5) 0.2896(4) 0.4746(2) 0.073 Uiso 1 calc R .
H29C H 0.5412(5) 0.1917(4) 0.4601(2) 0.073 Uiso 1 calc R .
C30 C 0.8329(5) 0.1705(4) 0.4320(2) 0.0590(13) Uani 1 d . .
H30A H 0.9101(5) 0.1493(4) 0.4136(2) 0.088 Uiso 1 calc R .
H30B H 0.7915(5) 0.1196(4) 0.4534(2) 0.088 Uiso 1 calc R .
H30C H 0.8491(5) 0.2186(4) 0.4635(2) 0.088 Uiso 1 calc R .
C31 C 0.8750(4) 0.3291(3) 0.2216(2) 0.0360(9) Uani 1 d . .
N32 N 0.9324(4) 0.4083(3) 0.2125(2) 0.0462(9) Uani 1 d . .
C33 C 0.9438(6) 0.4800(4) 0.2645(3) 0.065(2) Uani 1 d . .
H33A H 0.9890(6) 0.5323(4) 0.2476(3) 0.098 Uiso 1 calc R .
H33B H 0.9875(6) 0.4545(4) 0.3015(3) 0.098 Uiso 1 calc R .
H33C H 0.8622(6) 0.4995(4) 0.2780(3) 0.098 Uiso 1 calc R .
C34 C 0.9943(6) 0.4311(4) 0.1502(3) 0.072(2) Uani 1 d . .
H34A H 1.0308(6) 0.4919(4) 0.1532(3) 0.108 Uiso 1 calc R .
H34B H 0.9344(6) 0.4302(4) 0.1152(3) 0.108 Uiso 1 calc R .
H34C H 1.0584(6) 0.3863(4) 0.1414(3) 0.108 Uiso 1 calc R .
S35 S 0.87429(11) 0.24856(9) 0.15984(6) 0.0523(3) Uani 1 d . .
Cl1 Cl 1.16246(11) 0.25443(9) 0.33983(7) 0.0542(3) Uani 1 d . .
O1 O 1.0938(5) 0.3139(5) 0.3808(3) 0.111(2) Uani 1 d . .
O2 O 1.2869(4) 0.2582(5) 0.3495(4) 0.144(3) Uani 1 d . .
O3 O 1.1196(7) 0.1638(4) 0.3461(5) 0.164(3) Uani 1 d . .
O4 O 1.1327(8) 0.2746(8) 0.2766(3) 0.190(4) Uani 1 d . .

loop_
_atom_type_symbol
_atom_type_description
_atom_type_scat_dispersion_real
_atom_type_scat_dispersion_imag
_atom_type_scat_source
C C 0.0033 0.0016 'International Tables Vol C Tables 4.2.6.8 and 6.1.1.4'
H H 0.0000 0.0000 'International Tables Vol C Tables 4.2.6.8 and 6.1.1.4'
N N 0.0061 0.0033 'International Tables Vol C Tables 4.2.6.8 and 6.1.1.4'
O O 0.0106 0.0060 'International Tables Vol C Tables 4.2.6.8 and 6.1.1.4'
P P 0.1023 0.0942 'International Tables Vol C Tables 4.2.6.8 and 6.1.1.4'
S S 0.1246 0.1234 'International Tables Vol C Tables 4.2.6.8 and 6.1.1.4'
Cl Cl 0.1484 0.1585 'International Tables Vol C Tables 4.2.6.8 and 6.1.1.4'
Pd Pd -0.9988 1.0072 'International Tables Vol C Tables 4.2.6.8 and 6.1.1.4'

loop_
_geom_angle_atom_site_label_1
_geom_angle_atom_site_label_2
_geom_angle_atom_site_label_3
_geom_angle
_geom_angle_site_symmetry_1
_geom_angle_site_symmetry_3
_geom_angle_publ_flag
C1 Pd N12 80.61(15) . . ?
C1 Pd P16 93.41(11) . . ?
N12 Pd P16 166.80(10) . . ?
C1 Pd S35 172.24(11) . . ?
N12 Pd S35 93.78(10) . . ?
P16 Pd S35 93.16(4) . . ?
C10 C1 C2 118.7(4) . . ?
C10 C1 Pd 112.8(3) . . ?
C2 C1 Pd 128.0(3) . . ?
C3 C2 C1 121.5(4) . . ?
C2 C3 C4 121.1(4) . . ?
C3 C4 C5 121.6(4) . . ?
C3 C4 C9 118.9(4) . . ?
C5 C4 C9 119.5(4) . . ?
C6 C5 C4 121.4(5) . . ?
C5 C6 C7 119.1(5) . . ?
C8 C7 C6 121.8(5) . . ?
C7 C8 C9 120.7(5) . . ?
C4 C9 C10 118.8(4) . . ?
C4 C9 C8 117.4(4) . . ?
C10 C9 C8 123.8(4) . . ?
C1 C10 C9 120.8(4) . . ?
C1 C10 C11 116.5(4) . . ?
C9 C10 C11 122.6(4) . . ?
C10 C11 N12 106.4(3) . . ?
C10 C11 C13 111.1(4) . . ?
N12 C11 C13 111.3(4) . . ?
C15 N12 C14 108.2(5) . . ?
C15 N12 C11 111.5(4) . . ?
C14 N12 C11 109.8(4) . . ?
C15 N12 Pd 116.0(3) . . ?
C14 N12 Pd 109.6(3) . . ?
C11 N12 Pd 101.6(2) . . ?
C17 P16 C26 106.6(2) . . ?
C17 P16 C23 109.1(2) . . ?
C26 P16 C23 81.3(2) . . ?
C17 P16 Pd 114.60(14) . . ?
C26 P16 Pd 113.53(13) . . ?
C23 P16 Pd 125.83(14) . . ?
C22 C17 C18 120.2(4) . . ?
C22 C17 P16 117.0(4) . . ?
C18 C17 P16 122.8(3) . . ?
C17 C18 C19 118.7(5) . . ?
C20 C19 C18 120.9(5) . . ?
C19 C20 C21 120.4(5) . . ?
C20 C21 C22 119.1(5) . . ?
C17 C22 C21 120.7(5) . . ?
C24 C23 C28 108.3(3) . . ?
C24 C23 P16 100.0(3) . . ?
C28 C23 P16 99.9(3) . . ?
C25 C24 C29 128.4(4) . . ?
C25 C24 C23 110.1(4) . . ?
C29 C24 C23 121.5(4) . . ?
C24 C25 C30 128.7(4) . . ?
C24 C25 C26 111.0(4) . . ?
C30 C25 C26 120.3(4) . . ?
C25 C26 C27 106.7(3) . . ?
C25 C26 P16 100.3(3) . . ?
C27 C26 P16 101.0(2) . . ?
C31 C27 C26 115.2(3) . . ?
C31 C27 C28 112.9(3) . . ?
C26 C27 C28 104.8(3) . . ?
C23 C28 C27 106.5(3) . . ?
N32 C31 C27 117.9(4) . . ?
N32 C31 S35 119.2(3) . . ?
C27 C31 S35 122.9(3) . . ?
C31 N32 C34 122.1(4) . . ?
C31 N32 C33 122.9(4) . . ?
C34 N32 C33 115.0(4) . . ?
C31 S35 Pd 107.44(14) . . ?
O2 Cl1 O4 111.2(6) . . ?
O2 Cl1 O3 110.6(4) . . ?
O4 Cl1 O3 102.1(6) . . ?
O2 Cl1 O1 114.1(4) . . ?
O4 Cl1 O1 108.0(5) . . ?
O3 Cl1 O1 110.2(4) . . ?

loop_
_geom_bond_atom_site_label_1
_geom_bond_atom_site_label_2
_geom_bond_distance
_geom_bond_site_symmetry_2
_geom_bond_publ_flag
Pd C1 2.017(4) . ?
Pd N12 2.172(3) . ?
Pd P16 2.2031(9) . ?
Pd S35 2.3820(11) . ?
C1 C10 1.386(5) . ?
C1 C2 1.417(6) . ?
C2 C3 1.357(6) . ?
C3 C4 1.412(7) . ?
C4 C5 1.417(6) . ?
C4 C9 1.421(6) . ?
C5 C6 1.363(8) . ?
C6 C7 1.401(8) . ?
C7 C8 1.356(7) . ?
C8 C9 1.434(6) . ?
C9 C10 1.427(6) . ?
C10 C11 1.510(6) . ?
C11 N12 1.518(6) . ?
C11 C13 1.531(7) . ?
N12 C15 1.466(6) . ?
N12 C14 1.480(7) . ?
P16 C17 1.818(4) . ?
P16 C26 1.840(4) . ?
P16 C23 1.854(4) . ?
C17 C22 1.374(7) . ?
C17 C18 1.387(6) . ?
C18 C19 1.387(7) . ?
C19 C20 1.372(8) . ?
C20 C21 1.377(8) . ?
C21 C22 1.386(7) . ?
C23 C24 1.527(6) . ?
C23 C28 1.536(6) . ?
C24 C25 1.333(6) . ?
C24 C29 1.488(6) . ?
C25 C30 1.496(6) . ?
C25 C26 1.531(6) . ?
C26 C27 1.552(5) . ?
C27 C31 1.517(5) . ?
C27 C28 1.571(6) . ?
C31 N32 1.309(6) . ?
C31 S35 1.711(4) . ?
N32 C34 1.469(6) . ?
N32 C33 1.484(6) . ?
Cl1 O2 1.351(5) . ?
Cl1 O4 1.356(7) . ?
Cl1 O3 1.389(6) . ?
Cl1 O1 1.404(5) . ?
